data_7036490
loop_
_publ_author_name
'Zhang, Zong-Hui'
'Liu, Bing'
'Xu, Ling'
'Jiao, Huan'

_publ_section_title
;
 Combination effect of ionic liquid components on the structure and
 properties in 1,4-benzenedicarboxylate based zinc metal-organic
 frameworks.
;
_journal_issue 41
_journal_name_full 'Dalton transactions (Cambridge, England : 2003)'
_journal_page_first 17980
_journal_page_last 17989
_journal_paper_doi 10.1039/c5dt02672e
_journal_volume 44
_journal_year 2015
_chemical_formula_moiety 'C24 H12 Cl2 O12 Zn3, 2(C6 H11 N2)'
_chemical_formula_sum 'C36 H34 Cl2 N4 O12 Zn3'
_chemical_formula_weight 981.68
_chemical_name_systematic
; 
 ? 
;
_space_group_IT_number 14
_symmetry_cell_setting monoclinic
_symmetry_space_group_name_Hall '-P 2yn'
_symmetry_space_group_name_H-M 'P 1 21/n 1'
_atom_sites_solution_hydrogens geom
_atom_sites_solution_primary direct
_atom_sites_solution_secondary difmap
_audit_block_doi 10.5517/cc1j5j3b
_audit_creation_method SHELXL-97
_audit_update_record
;
2015-06-08 deposited with the CCDC.
2015-09-11 downloaded from the CCDC.
;
_cell_angle_alpha 90.00
_cell_angle_beta 108.228(7)
_cell_angle_gamma 90.00
_cell_formula_units_Z 2
_cell_length_a 12.7216(7)
_cell_length_b 9.4960(7)
_cell_length_c 18.0900(11)
_cell_measurement_reflns_used 3346
_cell_measurement_temperature 293(2)
_cell_measurement_theta_max 29.1420
_cell_measurement_theta_min 3.9900
_cell_volume 2075.7(2)
_computing_cell_refinement 'CrystalClear (Rigaku Corp., 2002)'
_computing_data_collection 'CrystalClear (Rigaku Corp., 2002)'
_computing_data_reduction 'CrystalClear (Rigaku Corp., 2002)'
_computing_molecular_graphics 'Siemens SHELXTL^TM^ 5'
_computing_publication_material 'Siemens SHELXTL^TM^ 5'
_computing_structure_refinement 'Siemens SHELXTL^TM^ 5'
_computing_structure_solution 'Siemens SHELXTL^TM^ 5'
_diffrn_ambient_temperature 293(2)
_diffrn_measured_fraction_theta_full 0.989
_diffrn_measured_fraction_theta_max 0.989
_diffrn_measurement_device_type 'Rigaku Mercury CCD'
_diffrn_measurement_method \w
_diffrn_radiation_monochromator graphite
_diffrn_radiation_source 'rotating-anode generator'
_diffrn_radiation_type MoK\a
_diffrn_radiation_wavelength 0.71073
_diffrn_reflns_av_R_equivalents 0.0408
_diffrn_reflns_av_sigmaI/netI 0.1249
_diffrn_reflns_limit_h_max 15
_diffrn_reflns_limit_h_min -13
_diffrn_reflns_limit_k_max 11
_diffrn_reflns_limit_k_min -10
_diffrn_reflns_limit_l_max 21
_diffrn_reflns_limit_l_min -21
_diffrn_reflns_number 7356
_diffrn_reflns_theta_full 25.03
_diffrn_reflns_theta_max 25.03
_diffrn_reflns_theta_min 3.43
_exptl_absorpt_coefficient_mu 1.912
_exptl_absorpt_correction_T_max 0.826
_exptl_absorpt_correction_T_min 0.795
_exptl_absorpt_correction_type multi-scan
_exptl_absorpt_process_details 'Sphere (CrystalClear)'
_exptl_crystal_colour colorless
_exptl_crystal_density_diffrn 1.571
_exptl_crystal_density_method 'not measured'
_exptl_crystal_description prism
_exptl_crystal_F_000 996
_exptl_crystal_size_max 0.20
_exptl_crystal_size_mid 0.02
_exptl_crystal_size_min 0.01
_refine_diff_density_max 2.698
_refine_diff_density_min -0.803
_refine_diff_density_rms 0.133
_refine_ls_extinction_method none
_refine_ls_goodness_of_fit_ref 1.001
_refine_ls_hydrogen_treatment constr
_refine_ls_matrix_type full
_refine_ls_number_parameters 259
_refine_ls_number_reflns 3626
_refine_ls_number_restraints 6
_refine_ls_restrained_S_all 1.001
_refine_ls_R_factor_all 0.0735
_refine_ls_R_factor_gt 0.0605
_refine_ls_shift/su_max 0.000
_refine_ls_shift/su_mean 0.000
_refine_ls_structure_factor_coef Fsqd
_refine_ls_weighting_details 'calc w=1/[\s^2^(Fo^2^)+(0.0316P)^2^+0.0000P] where P=(Fo^2^+2Fc^2^)/3'
_refine_ls_weighting_scheme calc
_refine_ls_wR_factor_gt 0.1267
_refine_ls_wR_factor_ref 0.1314
_reflns_number_gt 2561
_reflns_number_total 3626
_reflns_threshold_expression >2sigma(I)
_cod_data_source_file c5dt02672e2.cif
_cod_data_source_block 14
_cod_depositor_comments
;
The following automatic conversions were performed:

'_symmetry_cell_setting' value 'Monoclinic' changed to 'monoclinic'
according to
/usr/data/users/saulius/crontab/automatic-downloads/rss-feeds/RSC/lib/dictionaries/cif_core.dic
dictionary named 'cif_core.dic' version 2.4.2 from 2011-04-26.

Automatic conversion script
Id: cif_fix_values 3271 2015-04-21 07:52:19Z andrius 

 Adding full bibliography for 7036490--7036500.cif.
;
_cod_original_sg_symbol_H-M P2(1)/n
_cod_database_code 7036490

loop_
_symmetry_equiv_pos_as_xyz
'x, y, z'
'-x+1/2, y+1/2, -z+1/2'
'-x, -y, -z'
'x-1/2, -y-1/2, z-1/2'

loop_
_atom_site_label
_atom_site_type_symbol
_atom_site_fract_x
_atom_site_fract_y
_atom_site_fract_z
_atom_site_U_iso_or_equiv
_atom_site_adp_type
_atom_site_occupancy
_atom_site_symmetry_multiplicity
_atom_site_calc_flag
_atom_site_refinement_flags
Zn1 Zn 0.79669(5) 0.95994(8) 0.07309(3) 0.0197(2) Uani 1 1 d .
Zn2 Zn 1.0000 1.0000 0.0000 0.0174(3) Uani 1 2 d S
Cl1 Cl 0.66224(14) 0.8481(3) 0.10191(11) 0.0580(6) Uani 1 1 d .
O11 O 1.1300(3) 0.8744(5) 0.0530(2) 0.0366(12) Uani 1 1 d .
O12 O 1.2765(3) 0.9163(5) 0.0142(2) 0.0376(12) Uani 1 1 d .
O13 O 1.4728(3) 0.5838(5) 0.3914(2) 0.0372(12) Uani 1 1 d .
O14 O 1.6104(3) 0.5704(5) 0.3399(2) 0.0309(11) Uani 1 1 d .
C11 C 1.3017(4) 0.7925(7) 0.1312(3) 0.0270(15) Uani 1 1 d .
C12 C 1.4144(5) 0.7769(8) 0.1411(3) 0.0382(19) Uani 1 1 d .
H12A H 1.4436 0.8087 0.1030 0.046 Uiso 1 1 calc R
C13 C 1.4822(5) 0.7142(8) 0.2077(3) 0.0375(19) Uani 1 1 d .
H13A H 1.5573 0.7045 0.2142 0.045 Uiso 1 1 calc R
C14 C 1.4410(5) 0.6661(7) 0.2641(3) 0.0273(15) Uani 1 1 d .
C15 C 1.3292(4) 0.6796(9) 0.2526(3) 0.043(2) Uani 1 1 d .
H15A H 1.2996 0.6458 0.2901 0.051 Uiso 1 1 calc R
C16 C 1.2615(5) 0.7415(8) 0.1873(4) 0.041(2) Uani 1 1 d .
H16A H 1.1863 0.7492 0.1808 0.050 Uiso 1 1 calc R
C17 C 1.2304(5) 0.8657(7) 0.0606(3) 0.0269(15) Uani 1 1 d .
C18 C 1.5138(5) 0.6027(7) 0.3375(3) 0.0274(15) Uani 1 1 d .
O21 O 0.8906(3) 0.8440(4) 0.0283(2) 0.0238(9) Uani 1 1 d .
O22 O 0.9403(4) 0.7345(5) 0.1421(3) 0.0496(14) Uani 1 1 d .
C21 C 0.9684(5) 0.6173(7) 0.0360(4) 0.0313(15) Uani 1 1 d .
C22 C 1.0251(5) 0.5043(7) 0.0799(4) 0.0344(16) Uani 1 1 d .
H22A H 1.0420 0.5059 0.1338 0.041 Uiso 1 1 calc R
C23 C 1.0567(5) 0.3894(8) 0.0443(3) 0.0372(17) Uani 1 1 d .
H23A H 1.0953 0.3157 0.0747 0.045 Uiso 1 1 calc R
C24 C 0.9326(5) 0.7379(7) 0.0739(4) 0.0301(16) Uani 1 1 d .
N1 N 0.9417(7) 0.7680(9) 0.3540(4) 0.077(3) Uani 1 1 d .
N2 N 0.8042(7) 0.9037(10) 0.3316(5) 0.081(2) Uani 1 1 d .
C1 C 0.8778(8) 0.8521(12) 0.3021(5) 0.078(3) Uani 1 1 d .
H1A H 0.8834 0.8717 0.2531 0.093 Uiso 1 1 calc R
C2 C 0.8153(12) 0.8589(19) 0.4012(8) 0.137(6) Uani 1 1 d .
H2A H 0.7745 0.8833 0.4339 0.164 Uiso 1 1 calc R
C3 C 0.9006(13) 0.7682(16) 0.4145(7) 0.127(5) Uani 1 1 d .
H3A H 0.9275 0.7135 0.4591 0.153 Uiso 1 1 calc R
C4 C 0.7137(10) 1.0026(14) 0.2944(7) 0.136(5) Uani 1 1 d U
H4A H 0.6729 1.0232 0.3297 0.204 Uiso 1 1 calc R
H4B H 0.6651 0.9609 0.2479 0.204 Uiso 1 1 calc R
H4C H 0.7441 1.0882 0.2815 0.204 Uiso 1 1 calc R
C5 C 1.0353(11) 0.6953(18) 0.3478(8) 0.154(6) Uani 1 1 d .
H5A H 1.0413 0.6066 0.3753 0.185 Uiso 1 1 calc R
H5B H 1.0236 0.6739 0.2934 0.185 Uiso 1 1 calc R
C6 C 1.1365(12) 0.7687(19) 0.3772(10) 0.194(9) Uani 1 1 d .
H6A H 1.1961 0.7097 0.3740 0.291 Uiso 1 1 calc R
H6B H 1.1478 0.7937 0.4306 0.291 Uiso 1 1 calc R
H6C H 1.1342 0.8526 0.3472 0.291 Uiso 1 1 calc R

loop_
_atom_site_aniso_label
_atom_site_aniso_U_11
_atom_site_aniso_U_22
_atom_site_aniso_U_33
_atom_site_aniso_U_23
_atom_site_aniso_U_13
_atom_site_aniso_U_12
Zn1 0.0170(3) 0.0242(5) 0.0187(4) 0.0005(3) 0.0070(3) -0.0014(3)
Zn2 0.0147(4) 0.0219(6) 0.0163(5) 0.0001(4) 0.0057(4) 0.0026(4)
Cl1 0.0407(10) 0.0737(17) 0.0702(13) 0.0080(11) 0.0326(9) -0.0207(10)
O11 0.021(2) 0.043(3) 0.044(3) 0.021(2) 0.0074(19) 0.009(2)
O12 0.031(2) 0.055(4) 0.029(2) 0.018(2) 0.014(2) 0.019(2)
O13 0.046(3) 0.046(3) 0.024(2) 0.013(2) 0.016(2) 0.018(2)
O14 0.023(2) 0.042(3) 0.027(2) 0.011(2) 0.0069(18) 0.006(2)
C11 0.018(3) 0.039(4) 0.026(3) 0.007(3) 0.010(3) 0.006(3)
C12 0.023(3) 0.062(6) 0.035(4) 0.022(3) 0.017(3) 0.008(3)
C13 0.017(3) 0.062(5) 0.034(4) 0.020(4) 0.007(3) 0.010(3)
C14 0.029(3) 0.034(4) 0.019(3) 0.008(3) 0.008(3) 0.006(3)
C15 0.024(3) 0.083(7) 0.027(4) 0.024(4) 0.018(3) 0.009(4)
C16 0.019(3) 0.073(7) 0.038(4) 0.017(4) 0.017(3) 0.010(3)
C17 0.024(3) 0.030(4) 0.025(3) 0.004(3) 0.005(3) 0.007(3)
C18 0.029(3) 0.027(4) 0.023(3) 0.003(3) 0.003(3) -0.001(3)
O21 0.021(2) 0.019(3) 0.035(2) 0.0025(19) 0.0133(17) 0.0033(18)
O22 0.082(4) 0.038(3) 0.035(3) 0.004(2) 0.028(3) 0.013(3)
C21 0.035(4) 0.019(4) 0.041(4) -0.003(3) 0.012(3) -0.002(3)
C22 0.041(4) 0.025(4) 0.038(4) 0.001(3) 0.013(3) 0.005(3)
C23 0.051(4) 0.030(4) 0.030(4) 0.004(3) 0.012(3) 0.006(4)
C24 0.027(3) 0.029(4) 0.036(4) -0.002(3) 0.011(3) -0.001(3)
N1 0.088(6) 0.090(7) 0.057(5) 0.016(4) 0.028(5) 0.026(5)
N2 0.079(6) 0.073(7) 0.086(6) -0.004(5) 0.017(5) 0.002(5)
C1 0.091(7) 0.096(9) 0.055(6) 0.014(6) 0.037(5) 0.005(7)
C2 0.161(13) 0.172(18) 0.093(10) 0.030(10) 0.061(9) 0.040(12)
C3 0.177(14) 0.137(15) 0.064(8) 0.038(8) 0.032(9) 0.002(10)
C4 0.123(7) 0.139(9) 0.147(8) -0.023(7) 0.042(6) 0.007(7)
C5 0.106(10) 0.193(18) 0.141(12) -0.009(12) 0.006(9) 0.053(12)
C6 0.111(11) 0.30(3) 0.172(15) 0.060(14) 0.047(10) 0.066(14)

loop_
_atom_type_symbol
_atom_type_description
_atom_type_scat_dispersion_real
_atom_type_scat_dispersion_imag
_atom_type_scat_source
C C 0.0033 0.0016 'International Tables Vol C Tables 4.2.6.8 and 6.1.1.4'
H H 0.0000 0.0000 'International Tables Vol C Tables 4.2.6.8 and 6.1.1.4'
N N 0.0061 0.0033 'International Tables Vol C Tables 4.2.6.8 and 6.1.1.4'
O O 0.0106 0.0060 'International Tables Vol C Tables 4.2.6.8 and 6.1.1.4'
Cl Cl 0.1484 0.1585 'International Tables Vol C Tables 4.2.6.8 and 6.1.1.4'
Zn Zn 0.2839 1.4301 'International Tables Vol C Tables 4.2.6.8 and 6.1.1.4'

loop_
_geom_angle_atom_site_label_1
_geom_angle_atom_site_label_2
_geom_angle_atom_site_label_3
_geom_angle
_geom_angle_site_symmetry_1
_geom_angle_site_symmetry_3
O14 Zn1 O12 110.1(2) 2_755 3_775
O14 Zn1 O21 109.80(16) 2_755 .
O12 Zn1 O21 101.53(16) 3_775 .
O14 Zn1 Cl1 112.72(13) 2_755 .
O12 Zn1 Cl1 105.76(13) 3_775 .
O21 Zn1 Cl1 116.18(14) . .
O11 Zn2 O11 180.0 . 3_775
O11 Zn2 O13 95.37(18) . 4_575
O11 Zn2 O13 84.63(18) 3_775 4_575
O11 Zn2 O13 84.63(18) . 2_755
O11 Zn2 O13 95.37(18) 3_775 2_755
O13 Zn2 O13 180.00(9) 4_575 2_755
O11 Zn2 O21 91.41(15) . 3_775
O11 Zn2 O21 88.59(15) 3_775 3_775
O13 Zn2 O21 88.16(16) 4_575 3_775
O13 Zn2 O21 91.84(16) 2_755 3_775
O11 Zn2 O21 88.59(15) . .
O11 Zn2 O21 91.41(15) 3_775 .
O13 Zn2 O21 91.84(16) 4_575 .
O13 Zn2 O21 88.16(16) 2_755 .
O21 Zn2 O21 180.00(18) 3_775 .
C17 O11 Zn2 138.7(4) . .
C17 O12 Zn1 124.4(4) . 3_775
C18 O13 Zn2 144.6(4) . 2_745
C18 O14 Zn1 120.0(4) . 2_745
C16 C11 C12 118.5(5) . .
C16 C11 C17 122.4(5) . .
C12 C11 C17 119.1(5) . .
C13 C12 C11 119.7(6) . .
C13 C12 H12A 120.2 . .
C11 C12 H12A 120.2 . .
C12 C13 C14 121.1(6) . .
C12 C13 H13A 119.4 . .
C14 C13 H13A 119.4 . .
C13 C14 C15 118.4(5) . .
C13 C14 C18 121.7(5) . .
C15 C14 C18 119.8(5) . .
C16 C15 C14 121.0(6) . .
C16 C15 H15A 119.5 . .
C14 C15 H15A 119.5 . .
C15 C16 C11 121.2(6) . .
C15 C16 H16A 119.4 . .
C11 C16 H16A 119.4 . .
O11 C17 O12 125.2(5) . .
O11 C17 C11 117.1(5) . .
O12 C17 C11 117.7(5) . .
O13 C18 O14 125.4(5) . .
O13 C18 C14 117.2(5) . .
O14 C18 C14 117.4(5) . .
C24 O21 Zn1 110.5(4) . .
C24 O21 Zn2 120.2(3) . .
Zn1 O21 Zn2 103.16(18) . .
C23 C21 C22 118.1(6) 3_765 .
C23 C21 C24 121.2(6) 3_765 .
C22 C21 C24 120.7(6) . .
C21 C22 C23 120.9(6) . .
C21 C22 H22A 119.6 . .
C23 C22 H22A 119.6 . .
C21 C23 C22 121.1(6) 3_765 .
C21 C23 H23A 119.5 3_765 .
C22 C23 H23A 119.5 . .
O22 C24 O21 123.6(6) . .
O22 C24 C21 121.1(6) . .
O21 C24 C21 115.4(6) . .
C1 N1 C3 105.6(10) . .
C1 N1 C5 126.4(10) . .
C3 N1 C5 127.9(12) . .
C1 N2 C2 113.6(10) . .
C1 N2 C4 127.4(10) . .
C2 N2 C4 119.0(12) . .
N2 C1 N1 107.4(8) . .
N2 C1 H1A 126.3 . .
N1 C1 H1A 126.3 . .
N2 C2 C3 102.7(12) . .
N2 C2 H2A 128.7 . .
C3 C2 H2A 128.7 . .
C2 C3 N1 110.5(11) . .
C2 C3 H3A 124.7 . .
N1 C3 H3A 124.7 . .
N2 C4 H4A 109.5 . .
N2 C4 H4B 109.5 . .
H4A C4 H4B 109.5 . .
N2 C4 H4C 109.5 . .
H4A C4 H4C 109.5 . .
H4B C4 H4C 109.5 . .
C6 C5 N1 114.9(14) . .
C6 C5 H5A 108.5 . .
N1 C5 H5A 108.5 . .
C6 C5 H5B 108.5 . .
N1 C5 H5B 108.5 . .
H5A C5 H5B 107.5 . .
C5 C6 H6A 109.5 . .
C5 C6 H6B 109.5 . .
H6A C6 H6B 109.5 . .
C5 C6 H6C 109.5 . .
H6A C6 H6C 109.5 . .
H6B C6 H6C 109.5 . .

loop_
_geom_bond_atom_site_label_1
_geom_bond_atom_site_label_2
_geom_bond_distance
_geom_bond_site_symmetry_2
Zn1 O14 1.952(4) 2_755
Zn1 O12 1.955(4) 3_775
Zn1 O21 1.976(4) .
Zn1 Cl1 2.2096(18) .
Zn2 O11 2.021(4) .
Zn2 O11 2.021(4) 3_775
Zn2 O13 2.046(4) 4_575
Zn2 O13 2.046(4) 2_755
Zn2 O21 2.200(4) 3_775
Zn2 O21 2.200(4) .
O11 C17 1.244(6) .
O12 C17 1.260(7) .
O12 Zn1 1.955(4) 3_775
O13 C18 1.254(7) .
O13 Zn2 2.046(4) 2_745
O14 C18 1.253(6) .
O14 Zn1 1.952(4) 2_745
C11 C16 1.360(8) .
C11 C12 1.396(7) .
C11 C17 1.487(8) .
C12 C13 1.377(8) .
C12 H12A 0.9300 .
C13 C14 1.363(8) .
C13 H13A 0.9300 .
C14 C15 1.378(7) .
C14 C18 1.488(7) .
C15 C16 1.358(8) .
C15 H15A 0.9300 .
C16 H16A 0.9300 .
O21 C24 1.306(7) .
O22 C24 1.206(7) .
C21 C23 1.387(8) 3_765
C21 C22 1.395(8) .
C21 C24 1.479(9) .
C22 C23 1.389(9) .
C22 H22A 0.9300 .
C23 C21 1.387(8) 3_765
C23 H23A 0.9300 .
N1 C1 1.305(11) .
N1 C3 1.354(15) .
N1 C5 1.410(14) .
N2 C1 1.309(11) .
N2 C2 1.295(13) .
N2 C4 1.476(12) .
C1 H1A 0.9300 .
C2 C3 1.347(16) .
C2 H2A 0.9300 .
C3 H3A 0.9300 .
C4 H4A 0.9600 .
C4 H4B 0.9600 .
C4 H4C 0.9600 .
C5 C6 1.413(17) .
C5 H5A 0.9700 .
C5 H5B 0.9700 .
C6 H6A 0.9600 .
C6 H6B 0.9600 .
C6 H6C 0.9600 .

loop_
_geom_torsion_atom_site_label_1
_geom_torsion_atom_site_label_2
_geom_torsion_atom_site_label_3
_geom_torsion_atom_site_label_4
_geom_torsion
_geom_torsion_site_symmetry_1
_geom_torsion_site_symmetry_4
O11 Zn2 O11 C17 -150(100) 3_775 .
O13 Zn2 O11 C17 78.5(6) 4_575 .
O13 Zn2 O11 C17 -101.5(6) 2_755 .
O21 Zn2 O11 C17 -9.8(6) 3_775 .
O21 Zn2 O11 C17 170.2(6) . .
C16 C11 C12 C13 -1.7(11) . .
C17 C11 C12 C13 177.5(7) . .
C11 C12 C13 C14 0.4(12) . .
C12 C13 C14 C15 1.0(11) . .
C12 C13 C14 C18 -177.8(6) . .
C13 C14 C15 C16 -1.1(11) . .
C18 C14 C15 C16 177.7(7) . .
C14 C15 C16 C11 -0.2(12) . .
C12 C11 C16 C15 1.6(11) . .
C17 C11 C16 C15 -177.6(7) . .
Zn2 O11 C17 O12 -24.1(11) . .
Zn2 O11 C17 C11 154.4(5) . .
Zn1 O12 C17 O11 8.1(10) 3_775 .
Zn1 O12 C17 C11 -170.4(4) 3_775 .
C16 C11 C17 O11 -2.6(10) . .
C12 C11 C17 O11 178.3(6) . .
C16 C11 C17 O12 176.0(7) . .
C12 C11 C17 O12 -3.1(10) . .
Zn2 O13 C18 O14 -4.4(13) 2_745 .
Zn2 O13 C18 C14 174.3(5) 2_745 .
Zn1 O14 C18 O13 8.5(9) 2_745 .
Zn1 O14 C18 C14 -170.2(4) 2_745 .
C13 C14 C18 O13 168.0(7) . .
C15 C14 C18 O13 -10.8(10) . .
C13 C14 C18 O14 -13.2(10) . .
C15 C14 C18 O14 168.0(6) . .
O14 Zn1 O21 C24 74.3(4) 2_755 .
O12 Zn1 O21 C24 -169.2(4) 3_775 .
Cl1 Zn1 O21 C24 -55.1(4) . .
O14 Zn1 O21 Zn2 -55.5(2) 2_755 .
O12 Zn1 O21 Zn2 61.00(19) 3_775 .
Cl1 Zn1 O21 Zn2 175.14(9) . .
O11 Zn2 O21 C24 8.3(5) . .
O11 Zn2 O21 C24 -171.7(5) 3_775 .
O13 Zn2 O21 C24 103.6(5) 4_575 .
O13 Zn2 O21 C24 -76.4(5) 2_755 .
O21 Zn2 O21 C24 -158(100) 3_775 .
O11 Zn2 O21 Zn1 131.89(18) . .
O11 Zn2 O21 Zn1 -48.11(18) 3_775 .
O13 Zn2 O21 Zn1 -132.78(18) 4_575 .
O13 Zn2 O21 Zn1 47.22(18) 2_755 .
O21 Zn2 O21 Zn1 -34(76) 3_775 .
C23 C21 C22 C23 0.8(11) 3_765 .
C24 C21 C22 C23 178.6(6) . .
C21 C22 C23 C21 -0.8(11) . 3_765
Zn1 O21 C24 O22 -20.2(8) . .
Zn2 O21 C24 O22 99.8(7) . .
Zn1 O21 C24 C21 158.2(4) . .
Zn2 O21 C24 C21 -81.8(6) . .
C23 C21 C24 O22 169.3(6) 3_765 .
C22 C21 C24 O22 -8.4(10) . .
C23 C21 C24 O21 -9.2(9) 3_765 .
C22 C21 C24 O21 173.1(6) . .
C2 N2 C1 N1 0.2(14) . .
C4 N2 C1 N1 -179.4(10) . .
C3 N1 C1 N2 2.0(13) . .
C5 N1 C1 N2 -176.7(12) . .
C1 N2 C2 C3 -2.2(17) . .
C4 N2 C2 C3 177.3(11) . .
N2 C2 C3 N1 3.5(18) . .
C1 N1 C3 C2 -3.5(17) . .
C5 N1 C3 C2 175.2(14) . .
C1 N1 C5 C6 90.7(16) . .
C3 N1 C5 C6 -87.8(19) . .
